data_4116378
loop_
_publ_author_name
'Mark T. Miller'
'Peter K. Gantzel'
'Timothy B. Karpishin'

_publ_section_title
;
 A Highly Emissive Heteroleptic Copper(I) Bis(phenanthroline) Complex:
 [Cu(dbp)(dmp)]+ (dbp = 2,9-Di-tert-butyl-1,10-phenanthroline; dmp =
 2,9-Dimethyl-1,10-phenanthroline)
;
_journal_name_full 'Journal of the American Chemical Society'
_journal_page_first 4292
_journal_page_last 4293
_journal_paper_doi 10.1021/ja9901415
_journal_volume 121
_journal_year 1999
_chemical_formula_sum 'C34 H36 Cu F6 N4 P'
_chemical_formula_weight 709.18
_chemical_name_systematic
;
 ?
;
_space_group_IT_number 4
_symmetry_cell_setting monoclinic
_symmetry_space_group_name_Hall 'P 2yb'
_symmetry_space_group_name_H-M 'P 1 21 1'
_atom_sites_solution_hydrogens geom
_atom_sites_solution_primary direct
_atom_sites_solution_secondary difmap
_audit_creation_method SHELXL
_cell_angle_alpha 90.00
_cell_angle_beta 91.23(5)
_cell_angle_gamma 90.00
_cell_formula_units_Z 4
_cell_length_a 15.489(7)
_cell_length_b 11.983(7)
_cell_length_c 18.102(13)
_cell_measurement_temperature 295(2)
_cell_volume 3359(3)
_computing_cell_refinement 'Siemens XSCANS'
_computing_data_collection 'Siemens XSCANS'
_computing_data_reduction 'Siemens SHELXTL'
_computing_molecular_graphics 'Siemens SHELXTL'
_computing_publication_material 'Siemens SHELXTL'
_computing_structure_refinement 'SHELXL-93 (Sheldrick, 1993)'
_computing_structure_solution 'SHELXS-86 (Sheldrick, 1990)'
_diffrn_ambient_temperature 295(2)
_diffrn_measurement_device 'Siemens P4'
_diffrn_measurement_method '\w scans'
_diffrn_radiation_monochromator graphite
_diffrn_radiation_source 'fine-focus sealed tube'
_diffrn_radiation_type MoK\a
_diffrn_radiation_wavelength 0.71073
_diffrn_reflns_av_R_equivalents 0.0443
_diffrn_reflns_av_sigmaI/netI 0.0560
_diffrn_reflns_limit_h_max 20
_diffrn_reflns_limit_h_min -20
_diffrn_reflns_limit_k_max 15
_diffrn_reflns_limit_k_min 0
_diffrn_reflns_limit_l_max 23
_diffrn_reflns_limit_l_min -19
_diffrn_reflns_number 8351
_diffrn_reflns_theta_max 27.50
_diffrn_reflns_theta_min 1.71
_diffrn_standards_interval_count 197
_diffrn_standards_number 3
_exptl_absorpt_coefficient_mu 0.761
_exptl_absorpt_correction_type none
_exptl_crystal_density_diffrn 1.402
_exptl_crystal_F_000 1464
_exptl_crystal_size_max 1.00
_exptl_crystal_size_mid 0.30
_exptl_crystal_size_min 0.13
_refine_diff_density_max 1.150
_refine_diff_density_min -0.420
_refine_diff_density_rms 0.083
_refine_ls_abs_structure_details 'Flack H D (1983), Acta Cryst. A39, 876-881'
_refine_ls_abs_structure_Flack 0.00(2)
_refine_ls_extinction_method none
_refine_ls_goodness_of_fit_all 1.044
_refine_ls_goodness_of_fit_obs 1.042
_refine_ls_matrix_type full
_refine_ls_number_parameters 845
_refine_ls_number_reflns 8090
_refine_ls_number_restraints 1
_refine_ls_restrained_S_all 1.044
_refine_ls_restrained_S_obs 1.042
_refine_ls_R_factor_all 0.0877
_refine_ls_R_factor_obs 0.0648
_refine_ls_shift/esd_max -0.763
_refine_ls_shift/esd_mean 0.063
_refine_ls_structure_factor_coef Fsqd
_refine_ls_weighting_details 'w=1/[\s^2^(Fo^2^)+(0.1082P)^2^+0.8489P] where P=(Fo^2^+2Fc^2^)/3'
_refine_ls_weighting_scheme calc
_refine_ls_wR_factor_all 0.1901
_refine_ls_wR_factor_obs 0.1662
_reflns_number_observed 6359
_reflns_number_total 8090
_reflns_observed_criterion >2sigma(I)
_cod_data_source_file ja9901415.cif
_cod_data_source_block C34H36CuF6N4P
_cod_depositor_comments
;
The following automatic conversions were performed:

'_refine_ls_weighting_scheme' value 'calc
w=1/[\s^2^(Fo^2^)+(0.1082P)^2^+0.8489P] where P=(Fo^2^+2Fc^2^)/3' was
changed to 'calc'. New tag '_refine_ls_weighting_details' was
created. The value of the new tag was set to
'w=1/[\s^2^(Fo^2^)+(0.1082P)^2^+0.8489P] where P=(Fo^2^+2Fc^2^)/3'.

Automatic conversion script
Id: cif_fix_values 3143 2015-03-26 13:38:13Z robertas 
;
_cod_original_cell_volume 3358.9(36)
_cod_database_code 4116378

loop_
_symmetry_equiv_pos_as_xyz
'x, y, z'
'-x, y+1/2, -z'

loop_
_atom_site_aniso_label
_atom_site_aniso_U_11
_atom_site_aniso_U_22
_atom_site_aniso_U_33
_atom_site_aniso_U_23
_atom_site_aniso_U_13
_atom_site_aniso_U_12
Cu1 0.0413(4) 0.0411(4) 0.0431(4) -0.0007(3) 0.0042(3) -0.0080(3)
N1 0.040(3) 0.046(3) 0.047(3) 0.010(3) 0.004(2) -0.005(2)
N2 0.052(3) 0.042(3) 0.039(3) -0.001(2) -0.002(2) 0.003(3)
N1A 0.040(3) 0.039(3) 0.034(3) -0.002(2) -0.001(2) -0.007(2)
N2A 0.042(3) 0.046(3) 0.034(2) 0.004(2) -0.005(2) -0.003(2)
C1 0.038(3) 0.081(6) 0.054(4) 0.024(4) 0.009(3) 0.003(4)
C2 0.045(5) 0.121(10) 0.080(7) 0.038(7) 0.012(4) -0.014(6)
C3 0.057(6) 0.113(10) 0.108(9) 0.055(8) -0.006(6) -0.034(6)
C4 0.063(5) 0.070(6) 0.088(7) 0.032(5) -0.019(5) -0.030(5)
C5 0.045(4) 0.049(4) 0.055(4) 0.012(3) -0.008(3) -0.008(3)
C6 0.056(4) 0.040(3) 0.056(4) 0.000(3) -0.011(3) 0.000(3)
C7 0.100(8) 0.039(4) 0.087(7) -0.006(4) -0.040(6) 0.001(4)
C8 0.119(10) 0.062(6) 0.079(7) -0.033(6) -0.027(7) 0.017(6)
C9 0.096(8) 0.077(7) 0.060(5) -0.021(5) -0.003(5) 0.022(6)
C10 0.072(5) 0.063(5) 0.040(4) -0.008(3) 0.007(3) 0.015(4)
C11 0.145(13) 0.058(6) 0.113(11) -0.002(7) -0.056(10) -0.030(8)
C12 0.099(9) 0.058(6) 0.115(10) 0.018(6) -0.035(8) -0.041(6)
C13 0.078(6) 0.087(7) 0.057(5) -0.006(5) 0.028(4) 0.012(5)
C14 0.065(5) 0.098(8) 0.063(5) -0.002(5) 0.022(4) 0.016(5)
C1A 0.044(4) 0.044(3) 0.043(3) -0.001(3) -0.009(3) -0.006(3)
C2A 0.065(5) 0.060(5) 0.055(5) 0.019(4) -0.017(4) -0.012(4)
C3A 0.065(5) 0.055(4) 0.066(5) 0.021(4) -0.004(4) -0.022(4)
C4A 0.052(4) 0.051(4) 0.040(3) 0.006(3) 0.000(3) -0.016(3)
C5A 0.040(3) 0.042(3) 0.031(3) -0.003(2) 0.004(2) -0.009(3)
C6A 0.037(3) 0.041(3) 0.042(3) -0.011(3) -0.001(2) -0.006(2)
C7A 0.040(3) 0.065(5) 0.046(4) -0.005(3) 0.000(3) -0.012(3)
C8A 0.041(4) 0.074(6) 0.066(5) 0.005(4) -0.009(3) -0.007(4)
C9A 0.043(4) 0.082(6) 0.071(5) 0.017(5) -0.018(3) -0.002(4)
C10A 0.049(3) 0.060(4) 0.042(3) 0.001(4) -0.005(3) -0.002(4)
C11A 0.045(4) 0.060(5) 0.057(4) -0.002(4) 0.004(3) -0.015(3)
C12A 0.053(4) 0.057(4) 0.060(4) 0.005(4) 0.007(3) -0.026(4)
C13A 0.053(4) 0.068(5) 0.049(4) 0.018(4) -0.009(3) 0.005(4)
C14A 0.047(4) 0.046(4) 0.054(4) 0.009(3) -0.015(3) -0.008(3)
C15A 0.093(7) 0.052(5) 0.080(7) 0.013(5) -0.003(6) -0.012(5)
C16A 0.084(7) 0.098(8) 0.072(6) 0.040(6) -0.030(5) -0.004(6)
C17A 0.101(8) 0.092(7) 0.050(5) 0.023(5) 0.016(5) 0.018(6)
C18A 0.037(4) 0.092(7) 0.070(6) 0.013(5) 0.004(4) -0.003(4)
C19A 0.059(5) 0.076(6) 0.088(7) 0.021(5) -0.033(5) 0.003(5)
C20A 0.068(5) 0.061(5) 0.066(5) -0.010(4) -0.018(4) -0.010(4)
Cu2 0.0434(4) 0.0483(5) 0.0488(4) -0.0024(4) -0.0031(3) -0.0119(4)
N1B 0.052(3) 0.042(3) 0.049(3) 0.000(3) 0.001(3) -0.006(3)
N2B 0.042(3) 0.063(4) 0.043(3) -0.006(3) 0.003(2) -0.010(3)
N1C 0.040(3) 0.043(3) 0.035(3) 0.000(2) 0.000(2) -0.001(2)
N2C 0.037(3) 0.042(3) 0.039(3) -0.005(2) 0.000(2) -0.008(2)
C1B 0.071(6) 0.061(5) 0.059(5) 0.000(4) 0.004(4) 0.006(4)
C2B 0.079(7) 0.082(7) 0.081(7) 0.034(6) 0.006(6) 0.015(6)
C3B 0.109(9) 0.054(5) 0.100(9) 0.024(6) 0.036(7) 0.005(6)
C4B 0.089(7) 0.049(5) 0.072(6) -0.002(4) 0.032(5) -0.017(5)
C5B 0.060(4) 0.039(3) 0.053(4) -0.006(3) 0.020(3) -0.012(3)
C6B 0.050(4) 0.055(4) 0.047(4) -0.011(3) 0.007(3) -0.018(3)
C7B 0.062(5) 0.082(6) 0.060(5) -0.024(5) 0.012(4) -0.032(5)
C8B 0.054(5) 0.128(11) 0.073(6) -0.037(7) -0.002(4) -0.039(6)
C9B 0.048(5) 0.132(11) 0.071(6) -0.029(7) -0.003(4) -0.009(6)
C10B 0.044(4) 0.102(7) 0.051(4) -0.009(5) -0.003(3) 0.000(5)
C11B 0.078(7) 0.078(7) 0.090(8) -0.031(6) 0.026(6) -0.035(6)
C12B 0.106(9) 0.047(5) 0.089(7) -0.005(5) 0.036(7) -0.029(5)
C13B 0.079(7) 0.106(9) 0.052(5) 0.007(6) -0.008(5) 0.010(6)
C14B 0.064(5) 0.082(7) 0.081(7) 0.015(6) -0.024(5) -0.002(5)
C1C 0.052(4) 0.051(4) 0.043(3) 0.000(3) 0.004(3) -0.002(3)
C2C 0.072(6) 0.069(6) 0.055(5) -0.019(4) 0.008(4) 0.000(5)
C3C 0.068(5) 0.059(5) 0.065(5) -0.024(4) -0.002(4) -0.008(4)
C4C 0.058(4) 0.048(4) 0.047(4) -0.002(3) -0.005(3) -0.008(3)
C5C 0.038(3) 0.039(3) 0.041(3) 0.006(3) -0.007(2) -0.007(2)
C6C 0.042(3) 0.034(3) 0.035(3) 0.003(2) -0.002(2) -0.005(2)
C7C 0.043(3) 0.048(4) 0.048(4) 0.005(3) 0.000(3) -0.007(3)
C8C 0.040(4) 0.073(6) 0.074(6) -0.002(5) 0.015(4) -0.013(4)
C9C 0.050(4) 0.073(5) 0.057(4) -0.016(4) 0.021(3) -0.010(4)
C10C 0.052(4) 0.053(4) 0.044(3) -0.008(3) 0.002(3) -0.008(3)
C11C 0.041(4) 0.057(4) 0.064(5) 0.008(4) -0.008(3) -0.012(3)
C12C 0.054(4) 0.055(4) 0.061(5) -0.004(4) -0.013(4) -0.016(4)
C13C 0.067(5) 0.064(5) 0.051(4) -0.024(4) 0.018(4) -0.014(4)
C14C 0.047(4) 0.075(6) 0.059(5) -0.011(4) 0.016(3) -0.004(4)
C15C 0.122(10) 0.060(6) 0.082(7) -0.025(5) 0.036(7) -0.025(6)
C16C 0.091(7) 0.099(9) 0.068(6) -0.020(6) -0.020(5) -0.017(7)
C17C 0.098(8) 0.104(9) 0.078(7) -0.053(7) 0.034(6) -0.030(7)
C18C 0.045(5) 0.161(13) 0.078(7) -0.009(8) -0.009(4) 0.028(7)
C19C 0.077(7) 0.129(12) 0.099(9) -0.042(9) 0.042(6) -0.010(7)
C20C 0.065(5) 0.090(8) 0.076(6) -0.002(5) 0.022(5) -0.022(5)
P1 0.071(2) 0.097(2) 0.085(2) 0.011(2) -0.0002(14) -0.031(2)
F1 0.142(8) 0.217(14) 0.173(10) -0.043(10) 0.070(8) -0.077(9)
F2 0.102(6) 0.122(7) 0.115(6) 0.007(5) 0.012(5) -0.033(5)
F3 0.190(11) 0.229(15) 0.176(10) 0.106(12) -0.006(9) 0.016(12)
F4 0.170(11) 0.193(13) 0.335(20) -0.128(14) 0.112(12) -0.125(10)
F5 0.343(21) 0.278(20) 0.293(20) 0.021(16) -0.259(19) 0.050(17)
F6 0.164(8) 0.170(10) 0.130(7) -0.046(7) 0.064(6) -0.084(8)
P1A 0.080(2) 0.121(3) 0.0486(12) 0.0128(15) 0.0019(12) 0.032(2)
F1A 0.125(7) 0.159(9) 0.166(9) 0.088(8) 0.018(7) 0.039(7)
F2A 0.075(4) 0.304(16) 0.061(3) -0.034(6) 0.010(3) -0.009(7)
F3A 0.120(6) 0.215(12) 0.067(4) -0.016(6) -0.021(4) 0.065(7)
F4A 0.127(6) 0.189(10) 0.074(4) 0.050(5) 0.034(4) 0.065(6)
F5A 0.092(5) 0.308(17) 0.074(5) -0.009(7) 0.002(4) -0.011(8)
F6A 0.237(14) 0.114(8) 0.181(11) -0.008(8) 0.025(10) 0.063(9)

loop_
_atom_site_label
_atom_site_type_symbol
_atom_site_fract_x
_atom_site_fract_y
_atom_site_fract_z
_atom_site_U_iso_or_equiv
_atom_site_thermal_displace_type
_atom_site_occupancy
_atom_site_calc_flag
_atom_site_refinement_flags
Cu1 Cu 0.06075(5) 0.03537(7) 0.14723(4) 0.0418(2) Uani 1 d .
N1 N 0.1636(4) 0.1272(5) 0.1116(3) 0.0442(13) Uani 1 d .
N2 N 0.0474(4) 0.1735(5) 0.2163(3) 0.0441(13) Uani 1 d .
N1A N 0.0497(4) -0.1192(5) 0.2003(3) 0.0376(12) Uani 1 d .
N2A N -0.0545(4) -0.0118(5) 0.0941(3) 0.0408(12) Uani 1 d .
C1 C 0.2231(5) 0.1012(9) 0.0598(5) 0.058(2) Uani 1 d .
C2 C 0.2931(6) 0.1741(12) 0.0457(6) 0.082(4) Uani 1 d .
H2A H 0.3346(6) 0.1530(12) 0.0120(6) 0.098 Uiso 1 calc R
C3 C 0.3003(7) 0.2716(12) 0.0796(7) 0.093(4) Uani 1 d .
H3A H 0.3450(7) 0.3199(12) 0.0680(7) 0.111 Uiso 1 calc R
C4 C 0.2387(6) 0.3032(9) 0.1348(6) 0.074(3) Uani 1 d .
C5 C 0.1718(5) 0.2267(7) 0.1479(4) 0.050(2) Uani 1 d .
C6 C 0.1090(5) 0.2508(6) 0.2047(5) 0.051(2) Uani 1 d .
C7 C 0.1170(8) 0.3499(7) 0.2462(6) 0.076(3) Uani 1 d .
C8 C 0.0562(9) 0.3644(10) 0.3050(7) 0.087(4) Uani 1 d .
H8A H 0.0594(9) 0.4270(10) 0.3353(7) 0.104 Uiso 1 calc R
C9 C -0.0044(8) 0.2873(10) 0.3155(6) 0.078(3) Uani 1 d .
H9A H -0.0431(8) 0.2962(10) 0.3537(6) 0.093 Uiso 1 calc R
C10 C -0.0106(6) 0.1917(8) 0.2691(4) 0.058(2) Uani 1 d .
C11 C 0.1849(11) 0.4267(10) 0.2298(9) 0.106(5) Uani 1 d .
H11A H 0.1897(11) 0.4927(10) 0.2566(9) 0.128 Uiso 1 calc R
C12 C 0.2417(9) 0.4057(9) 0.1768(9) 0.091(4) Uani 1 d .
H12A H 0.2841(9) 0.4582(9) 0.1668(9) 0.110 Uiso 1 calc R
C13 C -0.0779(7) 0.1057(10) 0.2799(5) 0.074(3) Uani 1 d .
H13A H -0.1183(29) 0.1317(29) 0.3155(33) 0.110 Uiso 1 calc R
H13B H -0.0513(8) 0.0380(23) 0.2973(41) 0.110 Uiso 1 calc R
H13C H -0.1077(35) 0.0918(48) 0.2337(11) 0.110 Uiso 1 calc R
C14 C 0.2148(6) -0.0072(10) 0.0202(5) 0.075(3) Uani 1 d .
H14A H 0.2657(25) -0.0511(31) 0.0293(38) 0.112 Uiso 1 calc R
H14B H 0.2081(55) 0.0063(11) -0.0319(7) 0.112 Uiso 1 calc R
H14C H 0.1652(33) -0.0466(33) 0.0375(34) 0.112 Uiso 1 calc R
C1A C 0.0997(5) -0.1737(6) 0.2510(4) 0.0442(15) Uani 1 d .
C2A C 0.0684(6) -0.2684(8) 0.2874(5) 0.060(2) Uani 1 d .
H2AA H 0.1034(6) -0.3043(8) 0.3223(5) 0.072 Uiso 1 calc R
C3A C -0.0124(6) -0.3086(8) 0.2724(5) 0.062(2) Uani 1 d .
H3AA H -0.0323(6) -0.3712(8) 0.2973(5) 0.075 Uiso 1 calc R
C4A C -0.0649(5) -0.2558(7) 0.2199(4) 0.048(2) Uani 1 d .
C5A C -0.0310(4) -0.1602(6) 0.1847(3) 0.0375(13) Uani 1 d .
C6A C -0.0866(4) -0.1026(6) 0.1312(4) 0.0398(14) Uani 1 d .
C7A C -0.1726(5) -0.1412(7) 0.1188(4) 0.050(2) Uani 1 d .
C8A C -0.2241(5) -0.0806(9) 0.0707(5) 0.060(2) Uani 1 d .
H8AA H -0.2813(5) -0.1021(9) 0.0627(5) 0.072 Uiso 1 calc R
C9A C -0.1937(5) 0.0091(9) 0.0348(5) 0.066(2) Uani 1 d .
H9AA H -0.2303(5) 0.0500(9) 0.0036(5) 0.079 Uiso 1 calc R
C10A C -0.1074(5) 0.0410(8) 0.0441(4) 0.050(2) Uani 1 d .
C11A C -0.2014(5) -0.2411(7) 0.1548(5) 0.054(2) Uani 1 d .
H11B H -0.2566(5) -0.2681(7) 0.1443(5) 0.065 Uiso 1 calc R
C12A C -0.1507(5) -0.2955(7) 0.2027(5) 0.056(2) Uani 1 d .
H12B H -0.1709(5) -0.3599(7) 0.2254(5) 0.068 Uiso 1 calc R
C13A C -0.0698(5) 0.1338(8) -0.0025(4) 0.057(2) Uani 1 d .
C14A C 0.1893(5) -0.1280(7) 0.2710(4) 0.049(2) Uani 1 d .
C15A C -0.0439(8) 0.2362(8) 0.0447(6) 0.075(3) Uani 1 d .
H15A H -0.0178(51) 0.2914(31) 0.0139(11) 0.113 Uiso 1 calc R
H15B H -0.0034(43) 0.2138(16) 0.0828(30) 0.113 Uiso 1 calc R
H15C H -0.0943(11) 0.2671(44) 0.0669(38) 0.113 Uiso 1 calc R
C16A C -0.1336(7) 0.1763(11) -0.0620(6) 0.085(3) Uani 1 d .
H16A H -0.1869(23) 0.1965(77) -0.0394(9) 0.128 Uiso 1 calc R
H16B H -0.1441(49) 0.1186(31) -0.0978(30) 0.128 Uiso 1 calc R
H16C H -0.1097(29) 0.2405(51) -0.0859(38) 0.128 Uiso 1 calc R
C17A C 0.0092(8) 0.0883(10) -0.0413(5) 0.081(3) Uani 1 d .
H17A H -0.0090(9) 0.0371(56) -0.0793(34) 0.121 Uiso 1 calc R
H17B H 0.0459(30) 0.0502(66) -0.0061(11) 0.121 Uiso 1 calc R
H17C H 0.0405(31) 0.1488(12) -0.0629(41) 0.121 Uiso 1 calc R
C18A C 0.2414(5) -0.1093(10) 0.2007(5) 0.067(2) Uani 1 d .
H18A H 0.2439(44) -0.1777(20) 0.1732(23) 0.100 Uiso 1 calc R
H18B H 0.2988(17) -0.0858(66) 0.2141(6) 0.100 Uiso 1 calc R
H18C H 0.2138(30) -0.0529(49) 0.1708(23) 0.100 Uiso 1 calc R
C19A C 0.2394(6) -0.2112(9) 0.3214(6) 0.075(3) Uani 1 d .
H19A H 0.2969(18) -0.1841(36) 0.3304(39) 0.112 Uiso 1 calc R
H19B H 0.2418(47) -0.2827(21) 0.2975(21) 0.112 Uiso 1 calc R
H19C H 0.2104(31) -0.2185(54) 0.3675(19) 0.112 Uiso 1 calc R
C20A C 0.1773(6) -0.0196(8) 0.3145(5) 0.065(2) Uani 1 d .
H20A H 0.1503(42) 0.0354(20) 0.2832(12) 0.098 Uiso 1 calc R
H20B H 0.2326(7) 0.0074(33) 0.3315(34) 0.098 Uiso 1 calc R
H20C H 0.1416(38) -0.0337(15) 0.3562(22) 0.098 Uiso 1 calc R
Cu2 Cu 0.57294(6) 0.50899(7) 0.35145(5) 0.0469(2) Uani 1 d .
N1B N 0.5651(4) 0.6590(5) 0.2939(4) 0.0475(14) Uani 1 d .
N2B N 0.6840(4) 0.5835(6) 0.3926(3) 0.0495(14) Uani 1 d .
N1C N 0.5526(4) 0.3653(5) 0.2885(3) 0.0397(12) Uani 1 d .
N2C N 0.4593(4) 0.4611(5) 0.4038(3) 0.0397(11) Uani 1 d .
C1B C 0.5060(7) 0.6941(9) 0.2427(5) 0.063(2) Uani 1 d .
C2B C 0.5136(8) 0.7994(10) 0.2105(6) 0.081(3) Uani 1 d .
H2BA H 0.4724(8) 0.8217(10) 0.1753(6) 0.097 Uiso 1 calc R
C3B C 0.5780(9) 0.8693(9) 0.2285(7) 0.087(4) Uani 1 d .
H3BA H 0.5812(9) 0.9391(9) 0.2062(7) 0.105 Uiso 1 calc R
C4B C 0.6409(7) 0.8365(8) 0.2812(6) 0.069(3) Uani 1 d .
C5B C 0.6326(5) 0.7274(6) 0.3116(4) 0.050(2) Uani 1 d .
C6B C 0.6960(5) 0.6868(7) 0.3652(4) 0.051(2) Uani 1 d .
C7B C 0.7689(6) 0.7540(9) 0.3841(5) 0.068(3) Uani 1 d .
C8B C 0.8290(7) 0.7081(13) 0.4345(6) 0.085(4) Uani 1 d .
H8BA H 0.8778(7) 0.7484(13) 0.4489(6) 0.102 Uiso 1 calc R
C9B C 0.8158(6) 0.6058(13) 0.4618(6) 0.084(4) Uani 1 d .
H9BA H 0.8560(6) 0.5758(13) 0.4951(6) 0.101 Uiso 1 calc R
C10B C 0.7438(5) 0.5436(11) 0.4418(4) 0.066(2) Uani 1 d .
C11B C 0.7743(8) 0.8627(10) 0.3532(7) 0.082(3) Uani 1 d .
H11C H 0.8210(8) 0.9074(10) 0.3669(7) 0.098 Uiso 1 calc R
C12B C 0.7149(8) 0.9043(8) 0.3050(7) 0.080(3) Uani 1 d .
H12C H 0.7211(8) 0.9764(8) 0.2868(7) 0.096 Uiso 1 calc R
C13B C 0.7320(7) 0.4298(12) 0.4715(6) 0.079(3) Uani 1 d .
H13D H 0.7279(56) 0.4332(14) 0.5243(7) 0.119 Uiso 1 calc R
H13E H 0.7804(28) 0.3842(22) 0.4586(41) 0.119 Uiso 1 calc R
H13F H 0.6799(30) 0.3980(29) 0.4508(37) 0.119 Uiso 1 calc R
C14B C 0.4352(7) 0.6154(10) 0.2244(6) 0.076(3) Uani 1 d .
H14D H 0.4589(8) 0.5485(31) 0.2038(44) 0.114 Uiso 1 calc R
H14E H 0.3962(31) 0.6492(29) 0.1891(37) 0.114 Uiso 1 calc R
H14F H 0.4047(35) 0.5974(56) 0.2684(11) 0.114 Uiso 1 calc R
C1C C 0.5945(5) 0.3174(7) 0.2330(4) 0.049(2) Uani 1 d .
C2C C 0.5566(7) 0.2317(9) 0.1897(5) 0.065(2) Uani 1 d .
H2CA H 0.5869(7) 0.2016(9) 0.1506(5) 0.078 Uiso 1 calc R
C3C C 0.4768(6) 0.1929(8) 0.2044(5) 0.064(2) Uani 1 d .
H3CA H 0.4521(6) 0.1372(8) 0.1750(5) 0.077 Uiso 1 calc R
C4C C 0.4320(5) 0.2364(7) 0.2633(4) 0.051(2) Uani 1 d .
C5C C 0.4711(4) 0.3262(6) 0.3040(4) 0.0393(13) Uani 1 d .
C6C C 0.4234(4) 0.3753(5) 0.3644(3) 0.0368(12) Uani 1 d .
C7C C 0.3405(5) 0.3324(6) 0.3788(4) 0.0463(15) Uani 1 d .
C8C C 0.2952(5) 0.3815(8) 0.4364(5) 0.062(2) Uani 1 d .
H8CA H 0.2401(5) 0.3563(8) 0.4472(5) 0.075 Uiso 1 calc R
C9C C 0.3309(5) 0.4651(8) 0.4761(5) 0.060(2) Uani 1 d .
H9CA H 0.3003(5) 0.4978(8) 0.5140(5) 0.072 Uiso 1 calc R
C10C C 0.4149(5) 0.5033(7) 0.4605(4) 0.050(2) Uani 1 d .
C11C C 0.3038(5) 0.2391(7) 0.3365(5) 0.054(2) Uani 1 d .
H11D H 0.2499(5) 0.2106(7) 0.3480(5) 0.065 Uiso 1 calc R
C12C C 0.3479(5) 0.1957(7) 0.2819(5) 0.057(2) Uani 1 d .
H12D H 0.3239(5) 0.1372(7) 0.2546(5) 0.068 Uiso 1 calc R
C13C C 0.4547(6) 0.5977(8) 0.5077(5) 0.060(2) Uani 1 d .
C14C C 0.6868(5) 0.3568(9) 0.2168(5) 0.060(2) Uani 1 d .
C15C C 0.4710(9) 0.7010(9) 0.4613(6) 0.088(4) Uani 1 d .
H15D H 0.4190(19) 0.7211(49) 0.4348(43) 0.131 Uiso 1 calc R
H15E H 0.5158(45) 0.6857(28) 0.4269(38) 0.131 Uiso 1 calc R
H15F H 0.4886(63) 0.7615(25) 0.4931(8) 0.131 Uiso 1 calc R
C16C C 0.5400(7) 0.5538(11) 0.5414(6) 0.087(3) Uani 1 d .
H16D H 0.5710(29) 0.5136(67) 0.5045(16) 0.130 Uiso 1 calc R
H16E H 0.5280(8) 0.5048(61) 0.5819(34) 0.130 Uiso 1 calc R
H16F H 0.5744(26) 0.6154(12) 0.5589(46) 0.130 Uiso 1 calc R
C17C C 0.3950(8) 0.6331(11) 0.5711(6) 0.093(4) Uani 1 d .
H17D H 0.3839(54) 0.5699(24) 0.6021(33) 0.139 Uiso 1 calc R
H17E H 0.3414(28) 0.6607(80) 0.5506(6) 0.139 Uiso 1 calc R
H17F H 0.4225(31) 0.6908(64) 0.5999(36) 0.139 Uiso 1 calc R
C18C C 0.7433(6) 0.3484(14) 0.2882(6) 0.095(4) Uani 1 d .
H18D H 0.7455(55) 0.2721(20) 0.3045(32) 0.142 Uiso 1 calc R
H18E H 0.7188(39) 0.3938(71) 0.3261(19) 0.142 Uiso 1 calc R
H18F H 0.8007(20) 0.3739(83) 0.2784(17) 0.142 Uiso 1 calc R
C19C C 0.7269(8) 0.2853(13) 0.1564(7) 0.101(5) Uani 1 d .
H19D H 0.7842(28) 0.3118(60) 0.1470(44) 0.151 Uiso 1 calc R
H19E H 0.6922(40) 0.2904(72) 0.1120(19) 0.151 Uiso 1 calc R
H19F H 0.7297(64) 0.2090(20) 0.1724(25) 0.151 Uiso 1 calc R
C20C C 0.6820(7) 0.4782(10) 0.1884(6) 0.077(3) Uani 1 d .
H20D H 0.6710(51) 0.5274(12) 0.2290(9) 0.115 Uiso 1 calc R
H20E H 0.6362(34) 0.4847(18) 0.1521(32) 0.115 Uiso 1 calc R
H20F H 0.7359(20) 0.4979(24) 0.1666(40) 0.115 Uiso 1 calc R
P1 P 0.4842(2) 0.4881(3) -0.0074(2) 0.0843(9) Uani 1 d .
F1 F 0.5538(7) 0.4796(12) -0.0685(7) 0.176(6) Uani 1 d .
F2 F 0.4432(6) 0.3722(8) -0.0340(5) 0.113(3) Uani 1 d .
F3 F 0.4250(8) 0.5437(14) -0.0671(7) 0.198(6) Uani 1 d .
F4 F 0.5205(9) 0.6015(12) 0.0178(10) 0.232(9) Uani 1 d .
F5 F 0.5367(14) 0.4309(18) 0.0459(11) 0.308(12) Uani 1 d .
F6 F 0.4043(7) 0.5070(11) 0.0443(5) 0.154(4) Uani 1 d .
P1A P 0.0840(2) 0.5901(3) 0.4916(2) 0.0832(10) Uani 1 d .
F1A F 0.1027(7) 0.4621(10) 0.5024(6) 0.150(4) Uani 1 d .
F2A F 0.0123(5) 0.5883(12) 0.5500(4) 0.146(5) Uani 1 d .
F3A F 0.0139(5) 0.5605(10) 0.4296(4) 0.134(4) Uani 1 d .
F4A F 0.1546(5) 0.5905(9) 0.4298(4) 0.129(4) Uani 1 d .
F5A F 0.1540(5) 0.6137(13) 0.5516(4) 0.158(5) Uani 1 d .
F6A F 0.0657(9) 0.7137(10) 0.4744(7) 0.177(5) Uani 1 d .

loop_
_atom_type_symbol
_atom_type_description
_atom_type_scat_dispersion_real
_atom_type_scat_dispersion_imag
_atom_type_scat_source
C C 0.0033 0.0016 'International Tables Vol C Tables 4.2.6.8 and 6.1.1.4'
H H 0.0000 0.0000 'International Tables Vol C Tables 4.2.6.8 and 6.1.1.4'
N N 0.0061 0.0033 'International Tables Vol C Tables 4.2.6.8 and 6.1.1.4'
F F 0.0171 0.0103 'International Tables Vol C Tables 4.2.6.8 and 6.1.1.4'
P P 0.1023 0.0942 'International Tables Vol C Tables 4.2.6.8 and 6.1.1.4'
Cu Cu 0.3201 1.2651 'International Tables Vol C Tables 4.2.6.8 and 6.1.1.4'

loop_
_geom_angle_atom_site_label_1
_geom_angle_atom_site_label_2
_geom_angle_atom_site_label_3
_geom_angle
N1 Cu1 N2 81.4(3)
N1 Cu1 N2A 131.5(2)
N2 Cu1 N2A 113.3(2)
N1 Cu1 N1A 133.6(2)
N2 Cu1 N1A 114.6(2)
N2A Cu1 N1A 83.9(2)
C1 N1 C5 118.2(7)
C1 N1 Cu1 129.4(6)
C5 N1 Cu1 112.4(5)
C10 N2 C6 119.0(7)
C10 N2 Cu1 129.2(6)
C6 N2 Cu1 111.8(5)
C1A N1A C5A 118.1(6)
C1A N1A Cu1 133.3(5)
C5A N1A Cu1 107.9(4)
C10A N2A C6A 118.2(6)
C10A N2A Cu1 132.5(5)
C6A N2A Cu1 107.6(4)
N1 C1 C2 120.9(10)
N1 C1 C14 118.5(8)
C2 C1 C14 120.5(9)
C3 C2 C1 121.0(11)
C2 C3 C4 120.1(9)
C5 C4 C12 118.8(11)
C5 C4 C3 116.4(10)
C12 C4 C3 124.8(10)
N1 C5 C4 123.3(9)
N1 C5 C6 117.1(6)
C4 C5 C6 119.6(9)
N2 C6 C7 123.4(9)
N2 C6 C5 117.2(7)
C7 C6 C5 119.4(9)
C6 C7 C11 119.1(12)
C6 C7 C8 116.3(10)
C11 C7 C8 124.6(11)
C9 C8 C7 119.6(9)
C8 C9 C10 120.8(10)
N2 C10 C9 120.9(10)
N2 C10 C13 117.6(8)
C9 C10 C13 121.4(9)
C12 C11 C7 121.6(11)
C11 C12 C4 121.5(10)
N1A C1A C2A 120.7(7)
N1A C1A C14A 119.3(6)
C2A C1A C14A 120.0(7)
C3A C2A C1A 121.2(8)
C2A C3A C4A 119.8(7)
C3A C4A C5A 117.2(7)
C3A C4A C12A 121.4(7)
C5A C4A C12A 121.3(7)
N1A C5A C4A 123.0(6)
N1A C5A C6A 119.4(6)
C4A C5A C6A 117.5(6)
N2A C6A C7A 121.8(7)
N2A C6A C5A 119.0(6)
C7A C6A C5A 119.3(6)
C8A C7A C6A 117.1(8)
C8A C7A C11A 123.0(7)
C6A C7A C11A 119.9(7)
C9A C8A C7A 121.5(7)
C8A C9A C10A 120.2(8)
N2A C10A C9A 120.9(8)
N2A C10A C13A 118.4(6)
C9A C10A C13A 120.7(7)
C12A C11A C7A 121.3(7)
C11A C12A C4A 120.6(7)
C10A C13A C17A 108.3(8)
C10A C13A C16A 112.6(7)
C17A C13A C16A 107.9(8)
C10A C13A C15A 111.9(7)
C17A C13A C15A 109.8(9)
C16A C13A C15A 106.3(9)
C1A C14A C20A 107.8(7)
C1A C14A C18A 110.3(7)
C20A C14A C18A 112.0(7)
C1A C14A C19A 110.4(7)
C20A C14A C19A 107.9(7)
C18A C14A C19A 108.4(8)
N2B Cu2 N1B 81.2(3)
N2B Cu2 N1C 132.1(3)
N1B Cu2 N1C 115.7(2)
N2B Cu2 N2C 131.0(2)
N1B Cu2 N2C 115.0(3)
N1C Cu2 N2C 84.4(2)
C1B N1B C5B 118.6(8)
C1B N1B Cu2 129.9(6)
C5B N1B Cu2 111.5(6)
C6B N2B C10B 117.9(8)
C6B N2B Cu2 112.6(5)
C10B N2B Cu2 129.4(7)
C1C N1C C5C 117.9(6)
C1C N1C Cu2 134.0(5)
C5C N1C Cu2 107.3(5)
C10C N2C C6C 118.2(6)
C10C N2C Cu2 133.6(5)
C6C N2C Cu2 107.9(4)
N1B C1B C2B 120.3(10)
N1B C1B C14B 116.2(9)
C2B C1B C14B 123.5(10)
C3B C2B C1B 122.2(11)
C2B C3B C4B 119.6(10)
C3B C4B C5B 116.8(9)
C3B C4B C12B 124.9(10)
C5B C4B C12B 118.3(10)
N1B C5B C4B 122.5(9)
N1B C5B C6B 117.5(7)
C4B C5B C6B 120.0(8)
N2B C6B C7B 123.1(9)
N2B C6B C5B 117.3(7)
C7B C6B C5B 119.6(8)
C8B C7B C11B 124.9(10)
C8B C7B C6B 116.6(10)
C11B C7B C6B 118.5(10)
C9B C8B C7B 119.6(9)
C8B C9B C10B 121.7(12)
N2B C10B C9B 121.1(12)
N2B C10B C13B 118.4(9)
C9B C10B C13B 120.5(10)
C12B C11B C7B 123.3(9)
C11B C12B C4B 120.3(9)
N1C C1C C2C 121.7(8)
N1C C1C C14C 118.6(7)
C2C C1C C14C 119.6(7)
C3C C2C C1C 120.8(8)
C2C C3C C4C 119.8(8)
C3C C4C C5C 117.7(7)
C3C C4C C12C 121.5(8)
C5C C4C C12C 120.8(7)
N1C C5C C4C 122.0(7)
N1C C5C C6C 119.7(6)
C4C C5C C6C 118.3(6)
N2C C6C C7C 122.7(6)
N2C C6C C5C 119.3(6)
C7C C6C C5C 118.0(6)
C8C C7C C6C 117.2(7)
C8C C7C C11C 121.1(7)
C6C C7C C11C 121.7(7)
C9C C8C C7C 120.3(7)
C8C C9C C10C 120.3(7)
N2C C10C C9C 121.2(7)
N2C C10C C13C 119.6(6)
C9C C10C C13C 119.2(7)
C12C C11C C7C 119.5(7)
C11C C12C C4C 121.8(7)
C15C C13C C16C 110.3(9)
C15C C13C C10C 111.3(8)
C16C C13C C10C 107.5(8)
C15C C13C C17C 107.1(9)
C16C C13C C17C 108.8(9)
C10C C13C C17C 111.9(7)
C19C C14C C1C 111.0(8)
C19C C14C C20C 107.9(9)
C1C C14C C20C 108.3(8)
C19C C14C C18C 109.2(9)
C1C C14C C18C 109.4(8)
C20C C14C C18C 111.1(10)
F5 P1 F4 91.4(10)
F5 P1 F3 176.6(11)
F4 P1 F3 91.9(10)
F5 P1 F1 93.1(11)
F4 P1 F1 90.8(7)
F3 P1 F1 86.6(7)
F5 P1 F6 96.4(12)
F4 P1 F6 89.0(6)
F3 P1 F6 83.8(7)
F1 P1 F6 170.5(8)
F5 P1 F2 90.2(9)
F4 P1 F2 177.9(8)
F3 P1 F2 86.4(7)
F1 P1 F2 90.4(6)
F6 P1 F2 89.5(5)
F6A P1A F5A 95.1(8)
F6A P1A F2A 91.1(7)
F5A P1A F2A 91.5(4)
F6A P1A F1A 175.5(7)
F5A P1A F1A 88.1(7)
F2A P1A F1A 92.0(7)
F6A P1A F4A 88.9(6)
F5A P1A F4A 90.7(5)
F2A P1A F4A 177.8(5)
F1A P1A F4A 87.9(6)
F6A P1A F3A 87.2(7)
F5A P1A F3A 177.5(7)
F2A P1A F3A 89.4(4)
F1A P1A F3A 89.5(7)
F4A P1A F3A 88.5(5)

loop_
_geom_bond_atom_site_label_1
_geom_bond_atom_site_label_2
_geom_bond_distance
Cu1 N1 2.051(6)
Cu1 N2 2.087(6)
Cu1 N2A 2.088(6)
Cu1 N1A 2.094(6)
N1 C1 1.365(10)
N1 C5 1.366(10)
N2 C10 1.344(10)
N2 C6 1.350(10)
N1A C1A 1.357(9)
N1A C5A 1.367(8)
N2A C10A 1.363(9)
N2A C6A 1.377(9)
C1 C2 1.420(13)
C1 C14 1.488(15)
C2 C3 1.32(2)
C3 C4 1.45(2)
C4 C5 1.408(10)
C4 C12 1.44(2)
C5 C6 1.459(12)
C6 C7 1.410(11)
C7 C11 1.43(2)
C7 C8 1.45(2)
C8 C9 1.33(2)
C9 C10 1.423(13)
C10 C13 1.481(14)
C11 C12 1.34(2)
C1A C2A 1.402(11)
C1A C14A 1.529(10)
C2A C3A 1.362(12)
C3A C4A 1.391(11)
C4A C5A 1.418(9)
C4A C12A 1.439(10)
C5A C6A 1.457(9)
C6A C7A 1.424(9)
C7A C8A 1.376(11)
C7A C11A 1.437(11)
C8A C9A 1.347(13)
C9A C10A 1.397(10)
C10A C13A 1.520(12)
C11A C12A 1.330(12)
C13A C17A 1.525(13)
C13A C16A 1.533(11)
C13A C15A 1.544(14)
C14A C20A 1.533(12)
C14A C18A 1.538(12)
C14A C19A 1.548(11)
Cu2 N2B 2.064(6)
Cu2 N1B 2.080(7)
Cu2 N1C 2.085(6)
Cu2 N2C 2.096(6)
N1B C1B 1.356(11)
N1B C5B 1.361(10)
N2B C6B 1.347(11)
N2B C10B 1.357(10)
N1C C1C 1.338(9)
N1C C5C 1.381(8)
N2C C10C 1.347(9)
N2C C6C 1.363(8)
C1B C2B 1.396(14)
C1B C14B 1.477(14)
C2B C3B 1.34(2)
C3B C4B 1.41(2)
C4B C5B 1.425(12)
C4B C12B 1.462(14)
C5B C6B 1.450(12)
C6B C7B 1.423(10)
C7B C8B 1.40(2)
C7B C11B 1.42(2)
C8B C9B 1.34(2)
C9B C10B 1.384(14)
C10B C13B 1.48(2)
C11B C12B 1.35(2)
C1C C2C 1.411(12)
C1C C14C 1.539(11)
C2C C3C 1.353(13)
C3C C4C 1.388(12)
C4C C5C 1.431(10)
C4C C12C 1.437(11)
C5C C6C 1.456(9)
C6C C7C 1.413(9)
C7C C8C 1.398(11)
C7C C11C 1.463(11)
C8C C9C 1.346(12)
C9C C10C 1.413(10)
C10C C13C 1.538(11)
C11C C12C 1.321(12)
C13C C15C 1.519(15)
C13C C16C 1.536(15)
C13C C17C 1.550(12)
C14C C19C 1.531(13)
C14C C20C 1.54(2)
C14C C18C 1.550(14)
P1 F5 1.424(12)
P1 F4 1.536(11)
P1 F3 1.553(11)
P1 F1 1.565(10)
P1 F6 1.584(9)
P1 F2 1.597(9)
P1A F6A 1.539(12)
P1A F5A 1.544(9)
P1A F2A 1.549(7)
P1A F1A 1.571(11)
P1A F4A 1.581(8)
P1A F3A 1.585(8)
